data_4505554
loop_
_publ_author_name
'Zhang, Shu-Quan'
'Jiang, Fei-Long'
'Wu, Ming-Yan'
'Ma, Jie'
'Bu, Yang'
'Hong, Mao-Chun'

_publ_section_title
;
 Assembly of Discrete One-, Two-, and Three-Dimensional Zn(II) Complexes
 Containing Semirigid V-Shaped Tricarboxylate Ligands
;
_journal_issue 3
_journal_name_full 'Crystal Growth &amp; Design'
_journal_page_first 1452
_journal_paper_doi 10.1021/cg201556b
_journal_volume 12
_journal_year 2012
_chemical_formula_sum 'C15 H14 O10 Zn'
_chemical_formula_weight 419.63
_chemical_name_systematic
; 
 ? 
;
_space_group_IT_number 14
_symmetry_cell_setting monoclinic
_symmetry_space_group_name_Hall '-P 2ybc'
_symmetry_space_group_name_H-M 'P 1 21/c 1'
_atom_sites_solution_hydrogens geom
_atom_sites_solution_primary direct
_atom_sites_solution_secondary difmap
_audit_creation_method SHELXL-97
_cell_angle_alpha 90.00
_cell_angle_beta 92.690(2)
_cell_angle_gamma 90.00
_cell_formula_units_Z 4
_cell_length_a 14.3868(7)
_cell_length_b 9.5641(4)
_cell_length_c 11.3566(5)
_cell_measurement_reflns_used 4135
_cell_measurement_temperature 293(2)
_cell_measurement_theta_max 27.4719
_cell_measurement_theta_min 2.3388
_cell_volume 1560.91(12)
_computing_cell_refinement 'CrystalClear (Rigaku Inc., 2007)'
_computing_data_collection 'CrystalClear (Rigaku Inc., 2007)'
_computing_data_reduction 'CrystalClear (Rigaku Inc., 2007)'
_computing_molecular_graphics 'Bruker SHELXTL'
_computing_publication_material 'Bruker SHELXTL'
_computing_structure_refinement 'SHELXL-97 (Sheldrick, 1997)'
_computing_structure_solution 'SHELXS-97 (Sheldrick, 1990)'
_diffrn_ambient_temperature 293(2)
_diffrn_measured_fraction_theta_full 0.996
_diffrn_measured_fraction_theta_max 0.996
_diffrn_measurement_device_type 'Rigaku Mercury CCD area-detector'
_diffrn_measurement_method \w
_diffrn_radiation_monochromator graphite
_diffrn_radiation_source 'fine-focus sealed tube'
_diffrn_radiation_type MoK\a
_diffrn_radiation_wavelength 0.71073
_diffrn_reflns_av_R_equivalents 0.0297
_diffrn_reflns_av_sigmaI/netI 0.0286
_diffrn_reflns_limit_h_max 18
_diffrn_reflns_limit_h_min -18
_diffrn_reflns_limit_k_max 11
_diffrn_reflns_limit_k_min -12
_diffrn_reflns_limit_l_max 14
_diffrn_reflns_limit_l_min -14
_diffrn_reflns_number 11965
_diffrn_reflns_theta_full 27.47
_diffrn_reflns_theta_max 27.47
_diffrn_reflns_theta_min 3.09
_exptl_absorpt_coefficient_mu 1.631
_exptl_absorpt_correction_T_max 1.0000
_exptl_absorpt_correction_T_min 0.6657
_exptl_absorpt_correction_type multi-scan
_exptl_absorpt_process_details '(CrystalClear; Rigaku, 2000)'
_exptl_crystal_colour colorless
_exptl_crystal_density_diffrn 1.786
_exptl_crystal_density_method 'not measured'
_exptl_crystal_description block
_exptl_crystal_F_000 856
_exptl_crystal_size_max 0.3
_exptl_crystal_size_mid 0.18
_exptl_crystal_size_min 0.12
_refine_diff_density_max 0.460
_refine_diff_density_min -0.595
_refine_diff_density_rms 0.067
_refine_ls_extinction_method none
_refine_ls_goodness_of_fit_ref 1.085
_refine_ls_hydrogen_treatment constr
_refine_ls_matrix_type full
_refine_ls_number_parameters 235
_refine_ls_number_reflns 3572
_refine_ls_number_restraints 0
_refine_ls_restrained_S_all 1.085
_refine_ls_R_factor_all 0.0359
_refine_ls_R_factor_gt 0.0340
_refine_ls_shift/su_max 0.001
_refine_ls_shift/su_mean 0.000
_refine_ls_structure_factor_coef Fsqd
_refine_ls_weighting_details 'calc w=1/[\s^2^(Fo^2^)+(0.0457P)^2^+0.6343P] where P=(Fo^2^+2Fc^2^)/3'
_refine_ls_weighting_scheme calc
_refine_ls_wR_factor_gt 0.0893
_refine_ls_wR_factor_ref 0.0909
_reflns_number_gt 3380
_reflns_number_total 3572
_reflns_threshold_expression >2sigma(I)
_cod_data_source_file cg201556b_si_001.cif
_cod_data_source_block 1
_cod_depositor_comments
;
The following automatic conversions were performed:

'_exptl_absorpt_correction_type' value 'Multi-scan' changed to
'multi-scan' according to
/home/saulius/struct/CIF-dictionaries/cif_core.dic dictionary named
'cif_core.dic' version 2.4.1 from 2010-06-29.

Automatic conversion script
Id: cif_fix_values 1715 2011-07-08 13:25:40Z adriana 
;
_cod_original_sg_symbol_H-M P21/c
_cod_database_code 4505554

loop_
_symmetry_equiv_pos_as_xyz
'x, y, z'
'-x, y+1/2, -z+1/2'
'-x, -y, -z'
'x, -y-1/2, z-1/2'

loop_
_atom_site_label
_atom_site_type_symbol
_atom_site_fract_x
_atom_site_fract_y
_atom_site_fract_z
_atom_site_U_iso_or_equiv
_atom_site_adp_type
_atom_site_occupancy
_atom_site_symmetry_multiplicity
_atom_site_calc_flag
_atom_site_refinement_flags
Zn1 Zn 0.521433(15) 0.15871(2) 0.139938(19) 0.02350(10) Uani 1 1 d .
O4 O 0.42346(10) -0.01077(14) 0.11449(12) 0.0250(3) Uani 1 1 d .
O5 O 0.40490(10) 0.26192(14) 0.20559(13) 0.0269(3) Uani 1 1 d .
O6 O 0.33169(12) 0.16190(17) 0.35105(14) 0.0365(4) Uani 1 1 d .
O3 O 0.36922(10) -0.04836(16) -0.07011(13) 0.0301(3) Uani 1 1 d .
O9 O 0.60696(11) 0.32571(15) 0.18122(13) 0.0294(3) Uani 1 1 d .
O1 O -0.19938(11) -0.04454(19) 0.53914(15) 0.0406(4) Uani 1 1 d .
O10 O 0.55206(11) 0.05149(16) 0.29659(13) 0.0328(3) Uani 1 1 d .
O7 O 0.00850(10) 0.23032(18) 0.12080(14) 0.0357(4) Uani 1 1 d .
O8 O 0.49038(10) 0.24033(16) -0.02806(12) 0.0297(3) Uani 1 1 d .
O2 O -0.30782(11) 0.1084(2) 0.47741(15) 0.0451(4) Uani 1 1 d .
C12 C 0.25913(14) 0.14922(19) 0.15953(18) 0.0236(4) Uani 1 1 d .
C14 C 0.33807(13) 0.1918(2) 0.24471(17) 0.0233(4) Uani 1 1 d .
C15 C 0.36099(13) -0.0006(2) 0.03127(17) 0.0228(4) Uani 1 1 d .
C8 C 0.09626(14) 0.1731(2) 0.1044(2) 0.0293(4) Uani 1 1 d .
C2 C -0.16342(14) 0.1053(2) 0.38349(18) 0.0288(4) Uani 1 1 d .
C1 C -0.23043(15) 0.0569(2) 0.47053(18) 0.0303(4) Uani 1 1 d .
C10 C 0.19478(15) 0.0482(2) -0.02151(19) 0.0328(5) Uani 1 1 d .
H10 H 0.2028 -0.0033 -0.0918 0.039 Uiso 1 1 calc R
C5 C -0.04279(14) 0.1868(2) 0.21338(19) 0.0278(4) Uani 1 1 d .
C3 C -0.07760(15) 0.0407(2) 0.3756(2) 0.0329(5) Uani 1 1 d .
H3 H -0.0601 -0.0320 0.4292 0.039 Uiso 1 1 calc R
C13 C 0.17061(14) 0.1992(2) 0.18341(18) 0.0278(4) Uani 1 1 d .
H13 H 0.1615 0.2509 0.2534 0.033 Uiso 1 1 calc R
C11 C 0.27084(13) 0.0696(2) 0.05722(17) 0.0249(4) Uani 1 1 d .
C6 C -0.12793(15) 0.2550(2) 0.2221(2) 0.0341(5) Uani 1 1 d .
H6 H -0.1445 0.3294 0.1698 0.041 Uiso 1 1 calc R
C7 C -0.18796(15) 0.2140(2) 0.3069(2) 0.0340(5) Uani 1 1 d .
H7 H -0.2460 0.2601 0.3130 0.041 Uiso 1 1 calc R
C9 C 0.10765(15) 0.1009(3) 0.0013(2) 0.0342(5) Uani 1 1 d .
H9 H 0.0565 0.0874 -0.0535 0.041 Uiso 1 1 calc R
C4 C -0.01701(14) 0.0809(2) 0.2905(2) 0.0344(5) Uani 1 1 d .
H4 H 0.0416 0.0360 0.2853 0.041 Uiso 1 1 calc R
H8B H 0.5122 0.1702 -0.0689 0.041 Uiso 1 1 d R
H8A H 0.4324 0.2645 -0.0554 0.041 Uiso 1 1 d R
H9B H 0.6293 0.3672 0.1151 0.041 Uiso 1 1 d R
H1A H -0.2495 -0.0713 0.5822 0.041 Uiso 1 1 d R
H10B H 0.5947 0.0767 0.3523 0.041 Uiso 1 1 d R
H10A H 0.5791 -0.0445 0.2955 0.041 Uiso 1 1 d R
H9A H 0.5850 0.4032 0.2183 0.041 Uiso 1 1 d R

loop_
_atom_site_aniso_label
_atom_site_aniso_U_11
_atom_site_aniso_U_22
_atom_site_aniso_U_33
_atom_site_aniso_U_23
_atom_site_aniso_U_13
_atom_site_aniso_U_12
Zn1 0.02476(15) 0.02484(15) 0.02127(15) -0.00141(8) 0.00494(10) -0.00110(8)
O4 0.0244(7) 0.0260(7) 0.0246(7) -0.0017(5) 0.0017(5) -0.0008(5)
O5 0.0261(7) 0.0239(7) 0.0313(7) -0.0026(6) 0.0096(6) -0.0033(5)
O6 0.0331(9) 0.0534(11) 0.0233(8) 0.0007(6) 0.0047(7) -0.0120(7)
O3 0.0296(7) 0.0368(8) 0.0242(7) -0.0083(6) 0.0045(6) 0.0046(6)
O9 0.0312(8) 0.0291(7) 0.0286(8) -0.0059(6) 0.0085(6) -0.0064(6)
O1 0.0314(8) 0.0480(10) 0.0434(10) 0.0127(7) 0.0122(7) 0.0004(7)
O10 0.0439(9) 0.0300(8) 0.0242(7) -0.0009(6) -0.0028(6) 0.0033(7)
O7 0.0231(7) 0.0468(10) 0.0381(8) 0.0131(7) 0.0095(6) 0.0061(7)
O8 0.0332(8) 0.0319(8) 0.0243(7) 0.0015(6) 0.0030(6) 0.0049(6)
O2 0.0316(9) 0.0685(12) 0.0362(9) 0.0043(8) 0.0128(7) 0.0122(8)
C12 0.0231(9) 0.0257(10) 0.0226(10) 0.0011(7) 0.0074(8) -0.0014(7)
C14 0.0230(9) 0.0232(9) 0.0242(9) -0.0030(7) 0.0074(7) 0.0013(7)
C15 0.0236(9) 0.0227(9) 0.0225(9) -0.0013(7) 0.0061(7) -0.0041(7)
C8 0.0205(9) 0.0362(11) 0.0317(11) 0.0067(8) 0.0077(8) 0.0011(8)
C2 0.0248(10) 0.0330(11) 0.0288(10) -0.0007(8) 0.0040(8) -0.0004(8)
C1 0.0269(10) 0.0389(12) 0.0252(10) -0.0047(8) 0.0030(8) -0.0016(9)
C10 0.0271(10) 0.0419(12) 0.0296(11) -0.0077(9) 0.0033(8) -0.0031(9)
C5 0.0220(9) 0.0324(10) 0.0294(11) 0.0007(8) 0.0048(8) -0.0012(8)
C3 0.0268(10) 0.0341(11) 0.0380(12) 0.0076(9) 0.0047(9) 0.0043(8)
C13 0.0263(10) 0.0310(10) 0.0267(10) -0.0004(8) 0.0075(8) 0.0005(8)
C11 0.0228(9) 0.0281(9) 0.0243(9) 0.0002(8) 0.0063(7) -0.0019(7)
C6 0.0265(10) 0.0398(12) 0.0361(12) 0.0102(9) 0.0033(9) 0.0079(9)
C7 0.0262(10) 0.0412(12) 0.0350(11) 0.0035(10) 0.0064(9) 0.0100(9)
C9 0.0237(10) 0.0455(13) 0.0332(11) -0.0022(10) 0.0002(8) -0.0041(9)
C4 0.0238(10) 0.0360(11) 0.0441(13) 0.0079(9) 0.0085(9) 0.0065(9)

loop_
_atom_type_symbol
_atom_type_description
_atom_type_scat_dispersion_real
_atom_type_scat_dispersion_imag
_atom_type_scat_source
C C 0.0033 0.0016 'International Tables Vol C Tables 4.2.6.8 and 6.1.1.4'
O O 0.0106 0.0060 'International Tables Vol C Tables 4.2.6.8 and 6.1.1.4'
Zn Zn 0.2839 1.4301 'International Tables Vol C Tables 4.2.6.8 and 6.1.1.4'
H H 0.0000 0.0000 'International Tables Vol C Tables 4.2.6.8 and 6.1.1.4'

loop_
_geom_angle_atom_site_label_1
_geom_angle_atom_site_label_2
_geom_angle_atom_site_label_3
_geom_angle
_geom_angle_site_symmetry_1
_geom_angle_site_symmetry_3
O9 Zn1 O3 91.48(6) . 3_655
O9 Zn1 O10 95.01(6) . .
O3 Zn1 O10 86.70(6) 3_655 .
O9 Zn1 O8 91.03(6) . .
O3 Zn1 O8 88.54(6) 3_655 .
O10 Zn1 O8 172.40(6) . .
O9 Zn1 O5 91.88(6) . .
O3 Zn1 O5 176.51(6) 3_655 .
O10 Zn1 O5 93.91(6) . .
O8 Zn1 O5 90.49(6) . .
O9 Zn1 O4 173.47(5) . .
O3 Zn1 O4 93.94(6) 3_655 .
O10 Zn1 O4 81.68(6) . .
O8 Zn1 O4 92.75(6) . .
O5 Zn1 O4 82.76(5) . .
C15 O4 Zn1 118.33(12) . .
C14 O5 Zn1 120.23(12) . .
C15 O3 Zn1 129.96(14) . 3_655
Zn1 O9 H9B 112.1 . .
Zn1 O9 H9A 121.2 . .
H9B O9 H9A 99.6 . .
C1 O1 H1A 105.5 . .
Zn1 O10 H10B 125.7 . .
Zn1 O10 H10A 120.6 . .
H10B O10 H10A 90.1 . .
C5 O7 C8 120.23(17) . .
Zn1 O8 H8B 97.5 . .
Zn1 O8 H8A 124.2 . .
H8B O8 H8A 111.0 . .
C13 C12 C11 119.40(19) . .
C13 C12 C14 116.55(17) . .
C11 C12 C14 123.97(17) . .
O6 C14 O5 123.41(19) . .
O6 C14 C12 118.02(17) . .
O5 C14 C12 118.47(17) . .
O3 C15 O4 124.10(18) . .
O3 C15 C11 117.66(18) . .
O4 C15 C11 118.22(16) . .
C9 C8 C13 121.48(19) . .
C9 C8 O7 117.0(2) . .
C13 C8 O7 121.2(2) . .
C3 C2 C7 119.52(19) . .
C3 C2 C1 120.8(2) . .
C7 C2 C1 119.68(19) . .
O2 C1 O1 123.1(2) . .
O2 C1 C2 122.5(2) . .
O1 C1 C2 114.36(18) . .
C9 C10 C11 121.0(2) . .
C9 C10 H10 119.5 . .
C11 C10 H10 119.5 . .
O7 C5 C4 124.69(19) . .
O7 C5 C6 114.64(19) . .
C4 C5 C6 120.6(2) . .
C4 C3 C2 120.9(2) . .
C4 C3 H3 119.6 . .
C2 C3 H3 119.6 . .
C8 C13 C12 119.67(19) . .
C8 C13 H13 120.2 . .
C12 C13 H13 120.2 . .
C10 C11 C12 119.23(18) . .
C10 C11 C15 117.85(18) . .
C12 C11 C15 122.85(18) . .
C7 C6 C5 119.8(2) . .
C7 C6 H6 120.1 . .
C5 C6 H6 120.1 . .
C6 C7 C2 120.0(2) . .
C6 C7 H7 120.0 . .
C2 C7 H7 120.0 . .
C8 C9 C10 119.1(2) . .
C8 C9 H9 120.5 . .
C10 C9 H9 120.5 . .
C5 C4 C3 119.2(2) . .
C5 C4 H4 120.4 . .
C3 C4 H4 120.4 . .

loop_
_geom_bond_atom_site_label_1
_geom_bond_atom_site_label_2
_geom_bond_distance
_geom_bond_site_symmetry_2
Zn1 O9 2.0569(15) .
Zn1 O3 2.0819(14) 3_655
Zn1 O10 2.0825(15) .
Zn1 O8 2.0902(14) .
Zn1 O5 2.1115(14) .
Zn1 O4 2.1585(14) .
O4 C15 1.277(2) .
O5 C14 1.270(2) .
O6 C14 1.249(2) .
O3 C15 1.249(2) .
O3 Zn1 2.0819(14) 3_655
O9 H9B 0.9204 .
O9 H9A 0.9162 .
O1 C1 1.309(3) .
O1 H1A 0.9260 .
O10 H10B 0.8933 .
O10 H10A 0.9971 .
O7 C5 1.377(2) .
O7 C8 1.397(2) .
O8 H8B 0.8819 .
O8 H8A 0.9056 .
O2 C1 1.223(3) .
C12 C13 1.399(3) .
C12 C11 1.406(3) .
C12 C14 1.513(3) .
C15 C11 1.502(3) .
C8 C9 1.376(3) .
C8 C13 1.386(3) .
C2 C3 1.387(3) .
C2 C7 1.391(3) .
C2 C1 1.487(3) .
C10 C9 1.387(3) .
C10 C11 1.395(3) .
C10 H10 0.9500 .
C5 C4 1.378(3) .
C5 C6 1.395(3) .
C3 C4 1.386(3) .
C3 H3 0.9500 .
C13 H13 0.9500 .
C6 C7 1.380(3) .
C6 H6 0.9500 .
C7 H7 0.9500 .
C9 H9 0.9500 .
C4 H4 0.9500 .

loop_
_geom_hbond_atom_site_label_D
_geom_hbond_atom_site_label_H
_geom_hbond_atom_site_label_A
_geom_hbond_distance_DH
_geom_hbond_distance_HA
_geom_hbond_distance_DA
_geom_hbond_angle_DHA
_geom_hbond_site_symmetry_A
O8 H8A O6 0.91 1.89 2.771(2) 162.9 4_565
O9 H9B O2 0.92 1.86 2.743(2) 160.6 4_665
O1 H1A O6 0.93 1.68 2.581(2) 164.9 3_556
O10 H10B O2 0.89 1.97 2.861(2) 173.2 1_655
O10 H10A O5 1.00 1.87 2.838(2) 164.1 2_645
O9 H9A O4 0.92 2.08 2.849(2) 141.0 2_655
